data_1518775
loop_
_publ_author_name
'Gao, Chun'
'Han, Li'
'Zheng, Dan'
'Jin, Hongwei'
'Gai, Chunyan'
'Wang, Jianbin'
'Zhang, Hao'
'Zhang, Liangren'
'Fu, Hongzheng'

_publ_section_title
;
 Dimeric Abietane Diterpenoids and Sesquiterpenoid Lactones from Teucrium
 viscidum.
;
_journal_issue 4
_journal_name_full 'Journal of natural products'
_journal_page_first 630
_journal_page_last 638
_journal_paper_doi 10.1021/np500746n
_journal_volume 78
_journal_year 2015
_chemical_absolute_configuration ad
_chemical_formula_moiety 'C20 H28 O4'
_chemical_formula_sum 'C20 H28 O4'
_chemical_formula_weight 332.42
_chemical_name_systematic
; 
 ? 
;
_space_group_IT_number 19
_symmetry_cell_setting orthorhombic
_symmetry_space_group_name_Hall 'P 2ac 2ab'
_symmetry_space_group_name_H-M 'P 21 21 21'
_atom_sites_solution_hydrogens geom
_atom_sites_solution_primary direct
_atom_sites_solution_secondary difmap
_audit_creation_method SHELXL-97
_cell_angle_alpha 90.00
_cell_angle_beta 90.00
_cell_angle_gamma 90.00
_cell_formula_units_Z 4
_cell_length_a 10.734(7)
_cell_length_b 12.344(4)
_cell_length_c 13.282(5)
_cell_measurement_temperature 295(2)
_cell_volume 1759.9(14)
_computing_cell_refinement 'CrystalClear (Rigaku Inc., 2008)'
_computing_data_collection 'CrystalClear (Rigaku Inc., 2008)'
_computing_data_reduction 'CrystalClear (Rigaku Inc., 2008)'
_computing_molecular_graphics ORTEPII(Johnson,1976)andPLUTON(Spek,1990)
_computing_publication_material 'SHELXL97(Sheldrick, 1997)'
_computing_structure_refinement 'SHELXL-97 (Sheldrick, 1997)'
_computing_structure_solution 'SHELXS-97 (Sheldrick, 1990)'
_diffrn_ambient_temperature 295(2)
_diffrn_detector_area_resol_mean 0
_diffrn_measured_fraction_theta_full 0.980
_diffrn_measured_fraction_theta_max 0.981
_diffrn_measurement_device_type 'MicroMax 002+'
_diffrn_measurement_method \f\k
_diffrn_radiation_monochromator confocal
_diffrn_radiation_source 'fine-focus sealed tube'
_diffrn_radiation_type CuK\a
_diffrn_radiation_wavelength 1.54178
_diffrn_reflns_av_R_equivalents 0.0509
_diffrn_reflns_av_sigmaI/netI 0.0280
_diffrn_reflns_limit_h_max 12
_diffrn_reflns_limit_h_min -5
_diffrn_reflns_limit_k_max 15
_diffrn_reflns_limit_k_min -15
_diffrn_reflns_limit_l_max 15
_diffrn_reflns_limit_l_min -16
_diffrn_reflns_number 27220
_diffrn_reflns_theta_full 72.23
_diffrn_reflns_theta_max 72.23
_diffrn_reflns_theta_min 4.89
_diffrn_standards_decay_% 0
_diffrn_standards_interval_count 0
_diffrn_standards_interval_time 0
_diffrn_standards_number 0
_exptl_absorpt_coefficient_mu 0.689
_exptl_absorpt_correction_T_max 0.7422
_exptl_absorpt_correction_T_min 0.6706
_exptl_absorpt_correction_type multi-scan
_exptl_crystal_colour yellow
_exptl_crystal_density_diffrn 1.255
_exptl_crystal_density_method 'not measured'
_exptl_crystal_description block
_exptl_crystal_F_000 720
_exptl_crystal_size_max 0.63
_exptl_crystal_size_mid 0.50
_exptl_crystal_size_min 0.46
_refine_diff_density_max 0.230
_refine_diff_density_min -0.126
_refine_diff_density_rms 0.033
_refine_ls_abs_structure_details 'Flack H D (1983), Acta Cryst. A39, 876-881'
_refine_ls_abs_structure_Flack -0.06(15)
_refine_ls_extinction_coef 0.0118(8)
_refine_ls_extinction_expression Fc^*^=kFc[1+0.001xFc^2^\l^3^/sin(2\q)]^-1/4^
_refine_ls_extinction_method SHELXL
_refine_ls_goodness_of_fit_ref 1.056
_refine_ls_hydrogen_treatment mixed
_refine_ls_matrix_type full
_refine_ls_number_parameters 225
_refine_ls_number_reflns 3406
_refine_ls_number_restraints 0
_refine_ls_restrained_S_all 1.056
_refine_ls_R_factor_all 0.0325
_refine_ls_R_factor_gt 0.0319
_refine_ls_shift/su_max 0.015
_refine_ls_shift/su_mean 0.003
_refine_ls_structure_factor_coef Fsqd
_refine_ls_weighting_details 'calc w=1/[\s^2^(Fo^2^)+(0.0570P)^2^+0.1038P] where P=(Fo^2^+2Fc^2^)/3'
_refine_ls_weighting_scheme calc
_refine_ls_wR_factor_gt 0.0856
_refine_ls_wR_factor_ref 0.0862
_reflns_number_gt 3331
_reflns_number_total 3406
_reflns_threshold_expression >2sigma(I)
_cod_data_source_file np500746n_si_002.cif
_cod_data_source_block 5643
_cod_depositor_comments
;
The following automatic conversions were performed:

'_exptl_absorpt_correction_type' value 'Multi-scan' changed to
'multi-scan' according to
/usr/data/users/saulius/crontab/automatic-downloads/rss-feeds/ACS/lib/dictionaries/cif_core.dic
dictionary named 'cif_core.dic' version 2.4.2 from 2011-04-26.

Automatic conversion script
Id: cif_fix_values 3086 2015-02-26 13:12:21Z robertas 

 Adding full bibliography for 1518774--1518775.cif.
;
_cod_original_sg_symbol_H-M P212121
_cod_database_code 1518775

loop_
_symmetry_equiv_pos_as_xyz
'x, y, z'
'-x+1/2, -y, z+1/2'
'x+1/2, -y+1/2, -z'
'-x, y+1/2, -z+1/2'

loop_
_atom_site_label
_atom_site_type_symbol
_atom_site_fract_x
_atom_site_fract_y
_atom_site_fract_z
_atom_site_U_iso_or_equiv
_atom_site_adp_type
_atom_site_occupancy
_atom_site_symmetry_multiplicity
_atom_site_calc_flag
_atom_site_refinement_flags
O1 O 1.03759(11) 0.99302(8) 0.95403(7) 0.0456(3) Uani 1 1 d .
H1 H 1.0578 1.0321 0.9068 0.068 Uiso 1 1 calc R
O2 O 0.89839(9) 0.62234(8) 0.70382(8) 0.0470(2) Uani 1 1 d .
O3 O 0.68663(11) 0.98005(7) 0.74831(9) 0.0511(3) Uani 1 1 d .
H3 H 0.6366 1.0220 0.7227 0.077 Uiso 1 1 calc R
O4 O 0.48137(11) 0.95478(8) 0.64778(7) 0.0471(3) Uani 1 1 d .
H4 H 0.4744 0.9630 0.5868 0.071 Uiso 1 1 calc R
C1 C 0.90009(12) 0.89327(10) 0.84251(9) 0.0349(3) Uani 1 1 d .
H1A H 0.9269 0.9344 0.7842 0.042 Uiso 1 1 calc R
H1B H 0.8319 0.9325 0.8736 0.042 Uiso 1 1 calc R
C2 C 1.00751(12) 0.88686(10) 0.91695(9) 0.0350(3) Uani 1 1 d .
H2 H 1.0806 0.8553 0.8839 0.042 Uiso 1 1 calc R
C3 C 0.97105(13) 0.81808(11) 1.00688(9) 0.0385(3) Uani 1 1 d .
H3A H 0.8999 0.8510 1.0399 0.046 Uiso 1 1 calc R
H3B H 1.0395 0.8172 1.0546 0.046 Uiso 1 1 calc R
C4 C 0.93823(13) 0.70102(11) 0.97836(10) 0.0384(3) Uani 1 1 d .
C5 C 0.83208(11) 0.70468(10) 0.89869(9) 0.0314(3) Uani 1 1 d .
H5 H 0.7591 0.7330 0.9344 0.038 Uiso 1 1 calc R
C6 C 0.79283(13) 0.59180(10) 0.85967(10) 0.0389(3) Uani 1 1 d .
H6A H 0.8560 0.5387 0.8768 0.047 Uiso 1 1 calc R
H6B H 0.7150 0.5701 0.8909 0.047 Uiso 1 1 calc R
C7 C 0.77706(12) 0.59715(10) 0.74631(10) 0.0386(3) Uani 1 1 d .
H7 H 0.7474 0.5274 0.7206 0.046 Uiso 1 1 calc R
C8 C 0.68815(13) 0.68527(10) 0.71790(10) 0.0359(3) Uani 1 1 d .
C9 C 0.72849(11) 0.78717(9) 0.75105(9) 0.0312(2) Uani 1 1 d .
C10 C 0.85226(11) 0.78253(10) 0.80728(9) 0.0310(3) Uani 1 1 d .
C11 C 0.65552(13) 0.87582(10) 0.72336(9) 0.0349(3) Uani 1 1 d .
C12 C 0.54723(13) 0.86098(10) 0.66705(9) 0.0347(3) Uani 1 1 d .
C13 C 0.50557(13) 0.75904(11) 0.63619(9) 0.0370(3) Uani 1 1 d .
C14 C 0.58035(13) 0.67086(11) 0.66259(10) 0.0389(3) Uani 1 1 d .
H14 H 0.5573 0.6015 0.6427 0.047 Uiso 1 1 calc R
C15 C 0.38463(14) 0.74868(12) 0.57755(11) 0.0457(3) Uani 1 1 d .
H15 H 0.3843 0.8056 0.5261 0.055 Uiso 1 1 calc R
C16 C 0.27206(16) 0.76757(19) 0.64557(17) 0.0712(5) Uani 1 1 d .
H16A H 0.2666 0.7102 0.6941 0.107 Uiso 1 1 calc R
H16B H 0.1976 0.7688 0.6055 0.107 Uiso 1 1 calc R
H16C H 0.2812 0.8356 0.6798 0.107 Uiso 1 1 calc R
C17 C 0.37130(17) 0.64039(14) 0.52341(13) 0.0569(4) Uani 1 1 d .
H17A H 0.4438 0.6276 0.4828 0.085 Uiso 1 1 calc R
H17B H 0.2987 0.6420 0.4812 0.085 Uiso 1 1 calc R
H17C H 0.3630 0.5834 0.5721 0.085 Uiso 1 1 calc R
C18 C 0.88594(17) 0.64419(14) 1.07220(12) 0.0551(4) Uani 1 1 d .
H18A H 0.9482 0.6433 1.1241 0.083 Uiso 1 1 calc R
H18B H 0.8632 0.5712 1.0554 0.083 Uiso 1 1 calc R
H18C H 0.8138 0.6825 1.0957 0.083 Uiso 1 1 calc R
C19 C 1.05683(15) 0.64023(13) 0.94624(14) 0.0535(4) Uani 1 1 d .
H19A H 1.1000 0.6816 0.8960 0.080 Uiso 1 1 calc R
H19B H 1.0345 0.5708 0.9190 0.080 Uiso 1 1 calc R
H19C H 1.1099 0.6303 1.0037 0.080 Uiso 1 1 calc R
C20 C 0.94163(13) 0.72906(11) 0.73159(10) 0.0398(3) Uani 1 1 d .
H20A H 0.9478 0.7739 0.6718 0.048 Uiso 1 1 calc R
H20B H 1.0240 0.7236 0.7612 0.048 Uiso 1 1 calc R

loop_
_atom_site_aniso_label
_atom_site_aniso_U_11
_atom_site_aniso_U_22
_atom_site_aniso_U_33
_atom_site_aniso_U_23
_atom_site_aniso_U_13
_atom_site_aniso_U_12
O1 0.0671(7) 0.0332(5) 0.0365(4) 0.0009(4) -0.0046(4) -0.0188(4)
O2 0.0481(5) 0.0390(5) 0.0540(5) -0.0148(4) 0.0046(4) 0.0074(4)
O3 0.0694(7) 0.0245(4) 0.0595(6) -0.0053(4) -0.0230(5) 0.0056(4)
O4 0.0629(6) 0.0355(5) 0.0429(5) -0.0009(4) -0.0106(5) 0.0180(4)
C1 0.0445(7) 0.0269(5) 0.0332(6) 0.0028(4) -0.0011(5) -0.0058(5)
C2 0.0388(6) 0.0290(6) 0.0373(6) -0.0024(5) -0.0009(5) -0.0078(5)
C3 0.0461(8) 0.0337(6) 0.0357(6) 0.0034(5) -0.0061(5) -0.0070(5)
C4 0.0433(7) 0.0314(6) 0.0405(6) 0.0068(5) -0.0085(5) -0.0052(5)
C5 0.0318(6) 0.0273(6) 0.0351(6) 0.0024(5) 0.0006(4) -0.0017(4)
C6 0.0404(7) 0.0269(6) 0.0496(7) 0.0033(5) -0.0075(5) -0.0034(5)
C7 0.0404(7) 0.0255(6) 0.0499(7) -0.0069(5) -0.0066(5) 0.0035(5)
C8 0.0427(7) 0.0280(6) 0.0372(6) -0.0033(5) -0.0051(5) 0.0032(5)
C9 0.0366(6) 0.0258(5) 0.0311(5) -0.0010(4) -0.0009(4) 0.0009(4)
C10 0.0361(6) 0.0258(6) 0.0313(5) 0.0000(4) 0.0008(4) -0.0013(4)
C11 0.0463(7) 0.0265(6) 0.0318(5) -0.0025(5) -0.0020(5) 0.0038(5)
C12 0.0424(7) 0.0299(6) 0.0320(5) 0.0001(4) -0.0017(5) 0.0075(5)
C13 0.0417(7) 0.0355(6) 0.0337(6) 0.0004(5) -0.0046(5) 0.0014(5)
C14 0.0462(8) 0.0279(6) 0.0426(6) -0.0036(5) -0.0077(5) 0.0008(5)
C15 0.0479(8) 0.0431(7) 0.0461(7) 0.0066(6) -0.0124(6) -0.0001(6)
C16 0.0474(10) 0.0834(14) 0.0827(13) -0.0040(11) -0.0036(8) 0.0062(9)
C17 0.0664(10) 0.0531(9) 0.0511(8) 0.0011(7) -0.0213(7) -0.0099(8)
C18 0.0668(10) 0.0510(9) 0.0476(8) 0.0202(7) -0.0148(7) -0.0169(8)
C19 0.0458(8) 0.0368(7) 0.0778(10) 0.0025(7) -0.0169(7) 0.0035(6)
C20 0.0408(7) 0.0404(7) 0.0381(6) -0.0048(5) 0.0049(5) -0.0006(5)

loop_
_atom_type_symbol
_atom_type_description
_atom_type_scat_dispersion_real
_atom_type_scat_dispersion_imag
_atom_type_scat_source
C C 0.0181 0.0091 'International Tables Vol C Tables 4.2.6.8 and 6.1.1.4'
H H 0.0000 0.0000 'International Tables Vol C Tables 4.2.6.8 and 6.1.1.4'
O O 0.0492 0.0322 'International Tables Vol C Tables 4.2.6.8 and 6.1.1.4'

loop_
_geom_angle_atom_site_label_1
_geom_angle_atom_site_label_2
_geom_angle_atom_site_label_3
_geom_angle
C2 O1 H1 109.5
C20 O2 C7 112.58(9)
C11 O3 H3 109.5
C12 O4 H4 109.5
C2 C1 C10 113.94(10)
C2 C1 H1A 108.8
C10 C1 H1A 108.8
C2 C1 H1B 108.8
C10 C1 H1B 108.8
H1A C1 H1B 107.7
O1 C2 C3 107.37(10)
O1 C2 C1 110.22(11)
C3 C2 C1 110.21(11)
O1 C2 H2 109.7
C3 C2 H2 109.7
C1 C2 H2 109.7
C2 C3 C4 113.07(10)
C2 C3 H3A 109.0
C4 C3 H3A 109.0
C2 C3 H3B 109.0
C4 C3 H3B 109.0
H3A C3 H3B 107.8
C3 C4 C18 108.27(12)
C3 C4 C19 109.74(12)
C18 C4 C19 107.73(13)
C3 C4 C5 107.98(10)
C18 C4 C5 107.31(11)
C19 C4 C5 115.57(12)
C6 C5 C4 113.68(10)
C6 C5 C10 109.36(10)
C4 C5 C10 116.40(10)
C6 C5 H5 105.5
C4 C5 H5 105.5
C10 C5 H5 105.5
C7 C6 C5 108.91(10)
C7 C6 H6A 109.9
C5 C6 H6A 109.9
C7 C6 H6B 109.9
C5 C6 H6B 109.9
H6A C6 H6B 108.3
O2 C7 C8 108.57(11)
O2 C7 C6 107.15(11)
C8 C7 C6 110.70(11)
O2 C7 H7 110.1
C8 C7 H7 110.1
C6 C7 H7 110.1
C14 C8 C9 122.77(12)
C14 C8 C7 125.08(12)
C9 C8 C7 112.11(11)
C11 C9 C8 116.61(11)
C11 C9 C10 130.36(11)
C8 C9 C10 112.91(10)
C9 C10 C1 114.06(10)
C9 C10 C20 103.85(10)
C1 C10 C20 111.91(11)
C9 C10 C5 106.42(10)
C1 C10 C5 110.93(10)
C20 C10 C5 109.28(10)
O3 C11 C12 117.16(11)
O3 C11 C9 122.42(12)
C12 C11 C9 120.42(11)
O4 C12 C11 114.59(12)
O4 C12 C13 122.49(12)
C11 C12 C13 122.87(11)
C12 C13 C14 116.38(12)
C12 C13 C15 119.99(12)
C14 C13 C15 123.64(12)
C8 C14 C13 120.94(12)
C8 C14 H14 119.5
C13 C14 H14 119.5
C13 C15 C17 113.32(13)
C13 C15 C16 111.10(13)
C17 C15 C16 109.80(15)
C13 C15 H15 107.5
C17 C15 H15 107.5
C16 C15 H15 107.5
C15 C16 H16A 109.5
C15 C16 H16B 109.5
H16A C16 H16B 109.5
C15 C16 H16C 109.5
H16A C16 H16C 109.5
H16B C16 H16C 109.5
C15 C17 H17A 109.5
C15 C17 H17B 109.5
H17A C17 H17B 109.5
C15 C17 H17C 109.5
H17A C17 H17C 109.5
H17B C17 H17C 109.5
C4 C18 H18A 109.5
C4 C18 H18B 109.5
H18A C18 H18B 109.5
C4 C18 H18C 109.5
H18A C18 H18C 109.5
H18B C18 H18C 109.5
C4 C19 H19A 109.5
C4 C19 H19B 109.5
H19A C19 H19B 109.5
C4 C19 H19C 109.5
H19A C19 H19C 109.5
H19B C19 H19C 109.5
O2 C20 C10 110.96(11)
O2 C20 H20A 109.4
C10 C20 H20A 109.4
O2 C20 H20B 109.4
C10 C20 H20B 109.4
H20A C20 H20B 108.0

loop_
_geom_bond_atom_site_label_1
_geom_bond_atom_site_label_2
_geom_bond_distance
O1 C2 1.4367(15)
O1 H1 0.8200
O2 C20 1.4446(17)
O2 C7 1.4530(19)
O3 C11 1.3700(16)
O3 H3 0.8200
O4 C12 1.3806(15)
O4 H4 0.8200
C1 C2 1.5210(18)
C1 C10 1.5335(17)
C1 H1A 0.9700
C1 H1B 0.9700
C2 C3 1.5168(18)
C2 H2 0.9800
C3 C4 1.5348(18)
C3 H3A 0.9700
C3 H3B 0.9700
C4 C18 1.536(2)
C4 C19 1.538(2)
C4 C5 1.5556(18)
C5 C6 1.5452(17)
C5 C10 1.5636(16)
C5 H5 0.9800
C6 C7 1.517(2)
C6 H6A 0.9700
C6 H6B 0.9700
C7 C8 1.4955(18)
C7 H7 0.9800
C8 C14 1.382(2)
C8 C9 1.4012(17)
C9 C11 1.3951(17)
C9 C10 1.5252(18)
C10 C20 1.5383(18)
C11 C12 1.3943(19)
C12 C13 1.3969(18)
C13 C14 1.3972(18)
C13 C15 1.519(2)
C14 H14 0.9300
C15 C17 1.525(2)
C15 C16 1.527(3)
C15 H15 0.9800
C16 H16A 0.9600
C16 H16B 0.9600
C16 H16C 0.9600
C17 H17A 0.9600
C17 H17B 0.9600
C17 H17C 0.9600
C18 H18A 0.9600
C18 H18B 0.9600
C18 H18C 0.9600
C19 H19A 0.9600
C19 H19B 0.9600
C19 H19C 0.9600
C20 H20A 0.9700
C20 H20B 0.9700

loop_
_geom_torsion_atom_site_label_1
_geom_torsion_atom_site_label_2
_geom_torsion_atom_site_label_3
_geom_torsion_atom_site_label_4
_geom_torsion
C10 C1 C2 O1 -173.89(10)
C10 C1 C2 C3 -55.55(14)
O1 C2 C3 C4 -179.09(11)
C1 C2 C3 C4 60.83(15)
C2 C3 C4 C18 -172.31(12)
C2 C3 C4 C19 70.34(15)
C2 C3 C4 C5 -56.43(15)
C3 C4 C5 C6 177.71(11)
C18 C4 C5 C6 -65.77(15)
C19 C4 C5 C6 54.41(15)
C3 C4 C5 C10 49.26(15)
C18 C4 C5 C10 165.77(12)
C19 C4 C5 C10 -74.04(15)
C4 C5 C6 C7 -136.47(11)
C10 C5 C6 C7 -4.50(14)
C20 O2 C7 C8 53.87(14)
C20 O2 C7 C6 -65.72(13)
C5 C6 C7 O2 63.55(13)
C5 C6 C7 C8 -54.67(15)
O2 C7 C8 C14 120.06(14)
C6 C7 C8 C14 -122.60(14)
O2 C7 C8 C9 -57.88(14)
C6 C7 C8 C9 59.47(15)
C14 C8 C9 C11 -1.52(19)
C7 C8 C9 C11 176.48(11)
C14 C8 C9 C10 -177.92(12)
C7 C8 C9 C10 0.08(15)
C11 C9 C10 C1 3.00(17)
C8 C9 C10 C1 178.77(10)
C11 C9 C10 C20 -119.07(14)
C8 C9 C10 C20 56.71(13)
C11 C9 C10 C5 125.64(13)
C8 C9 C10 C5 -58.58(13)
C2 C1 C10 C9 167.64(10)
C2 C1 C10 C20 -74.84(14)
C2 C1 C10 C5 47.49(14)
C6 C5 C10 C9 59.33(12)
C4 C5 C10 C9 -170.15(10)
C6 C5 C10 C1 -176.08(10)
C4 C5 C10 C1 -45.55(14)
C6 C5 C10 C20 -52.23(13)
C4 C5 C10 C20 78.30(14)
C8 C9 C11 O3 -178.00(13)
C10 C9 C11 O3 -2.4(2)
C8 C9 C11 C12 1.10(17)
C10 C9 C11 C12 176.75(12)
O3 C11 C12 O4 -3.05(17)
C9 C11 C12 O4 177.81(11)
O3 C11 C12 C13 179.59(12)
C9 C11 C12 C13 0.44(19)
O4 C12 C13 C14 -178.74(12)
C11 C12 C13 C14 -1.58(19)
O4 C12 C13 C15 1.06(19)
C11 C12 C13 C15 178.22(12)
C9 C8 C14 C13 0.4(2)
C7 C8 C14 C13 -177.35(13)
C12 C13 C14 C8 1.16(19)
C15 C13 C14 C8 -178.63(13)
C12 C13 C15 C17 162.94(13)
C14 C13 C15 C17 -17.3(2)
C12 C13 C15 C16 -72.89(18)
C14 C13 C15 C16 106.90(17)
C7 O2 C20 C10 5.49(15)
C9 C10 C20 O2 -59.79(13)
C1 C10 C20 O2 176.73(10)
C5 C10 C20 O2 53.46(14)
